data_7107919
loop_
_publ_author_name
'Brandon Djukic'
'Dmitrii Perepichka'

_publ_section_title
;
 Unexpected formation of a cyclic vinylene sulfate in the synthesis of
 ethynyl-substituted acenes
;
_journal_name_full Chem.Commun.
_journal_page_first 6651
_journal_paper_doi 10.1039/c2cc32805d
_journal_volume 48
_journal_year 2012
_chemical_absolute_configuration rmad
_chemical_compound_source 'Synthesized by the authors. See text'
_chemical_formula_moiety 'C22 H14 O2'
_chemical_formula_sum 'C22 H14 O2'
_chemical_formula_weight 310.33
_chemical_name_systematic
;
?
;
_space_group_IT_number 19
_symmetry_cell_setting orthorhombic
_symmetry_space_group_name_Hall 'P 2ac 2ab'
_symmetry_space_group_name_H-M 'P 21 21 21'
_atom_sites_solution_hydrogens geom
_atom_sites_solution_primary direct
_atom_sites_solution_secondary difmap
_audit_creation_method SHELXL-97
_cell_angle_alpha 90
_cell_angle_beta 90
_cell_angle_gamma 90
_cell_formula_units_Z 4
_cell_length_a 4.7611(2)
_cell_length_b 13.0291(6)
_cell_length_c 23.9530(10)
_cell_measurement_reflns_used 6022
_cell_measurement_temperature 100
_cell_measurement_theta_max 69.32
_cell_measurement_theta_min 3.69
_cell_volume 1485.87(11)
_computing_cell_refinement 'SAINT V7.68A(Bruker AXS, 2009)'
_computing_data_collection 'APEX2 (Bruker AXS, 2009)'
_computing_data_reduction 'SAINT V7.68A(Bruker AXS, 2009)'
_computing_molecular_graphics 'SHELXTL v6.12 (Bruker AXS, 2001)'
_computing_publication_material 'UdMX (Maris, 2004)'
_computing_structure_refinement 'SHELXL97 (Sheldrick, 2008)'
_computing_structure_solution 'SHELXS97 (Sheldrick, 2008)'
_diffrn_ambient_temperature 100
_diffrn_detector_area_resol_mean 8.3
_diffrn_measured_fraction_theta_full 0.995
_diffrn_measured_fraction_theta_max 0.995
_diffrn_measurement_device_type 'Bruker APEX II'
_diffrn_measurement_method \w
_diffrn_radiation_monochromator 'Quazar MX'
_diffrn_radiation_source 'Incoatec I\muS Microsource '
_diffrn_radiation_type CuK\a
_diffrn_radiation_wavelength 1.54178
_diffrn_reflns_av_R_equivalents 0.046
_diffrn_reflns_av_sigmaI/netI 0.0230
_diffrn_reflns_limit_h_max 5
_diffrn_reflns_limit_h_min -4
_diffrn_reflns_limit_k_max 15
_diffrn_reflns_limit_k_min -15
_diffrn_reflns_limit_l_max 29
_diffrn_reflns_limit_l_min -29
_diffrn_reflns_number 24965
_diffrn_reflns_theta_full 71.08
_diffrn_reflns_theta_max 71.08
_diffrn_reflns_theta_min 3.69
_exptl_absorpt_coefficient_mu 0.699
_exptl_absorpt_correction_T_max 0.9930
_exptl_absorpt_correction_T_min 0.7944
_exptl_absorpt_correction_type multi-scan
_exptl_absorpt_process_details 'Sadabs (Sheldrick, 2008)'
_exptl_crystal_colour Colorless
_exptl_crystal_density_diffrn 1.387
_exptl_crystal_density_method 'not measured'
_exptl_crystal_description Needle
_exptl_crystal_F_000 648
_exptl_crystal_size_max 0.25
_exptl_crystal_size_mid 0.02
_exptl_crystal_size_min 0.01
_refine_diff_density_max 0.182
_refine_diff_density_min -0.158
_refine_diff_density_rms 0.037
_refine_ls_abs_structure_details 'Flack H D (1983), 1142 Friedel Pairs'
_refine_ls_abs_structure_Flack -0.1(2)
_refine_ls_extinction_method none
_refine_ls_goodness_of_fit_ref 1.023
_refine_ls_hydrogen_treatment constr
_refine_ls_matrix_type full
_refine_ls_number_parameters 218
_refine_ls_number_reflns 2853
_refine_ls_number_restraints 0
_refine_ls_restrained_S_all 1.023
_refine_ls_R_factor_all 0.0370
_refine_ls_R_factor_gt 0.0345
_refine_ls_shift/su_max 0.001
_refine_ls_shift/su_mean 0.000
_refine_ls_structure_factor_coef Fsqd
_refine_ls_weighting_details 'calc w=1/[\s^2^(Fo^2^)+(0.0695P)^2^+0.1602P] where P=(Fo^2^+2Fc^2^)/3'
_refine_ls_weighting_scheme calc
_refine_ls_wR_factor_gt 0.0963
_refine_ls_wR_factor_ref 0.0990
_reflns_number_gt 2679
_reflns_number_total 2853
_reflns_threshold_expression I>2\s(I)
_cod_data_source_file c2cc32805d.txt
_cod_data_source_block pere20
_cod_original_cell_volume 1485.87(12)
_cod_original_sg_symbol_H-M P212121
_cod_database_code 7107919

loop_
_symmetry_equiv_pos_as_xyz
'x, y, z'
'-x+1/2, -y, z+1/2'
'-x, y+1/2, -z+1/2'
'x+1/2, -y+1/2, -z'

loop_
_atom_site_label
_atom_site_type_symbol
_atom_site_fract_x
_atom_site_fract_y
_atom_site_fract_z
_atom_site_U_iso_or_equiv
_atom_site_adp_type
_atom_site_occupancy
_atom_site_symmetry_multiplicity
_atom_site_calc_flag
_atom_site_refinement_flags
O1 O 0.0634(3) 0.69132(8) 0.91964(4) 0.0350(3) Uani 1 1 d .
O2 O 0.0154(3) 1.01750(8) 0.78177(5) 0.0351(3) Uani 1 1 d .
C1 C 0.5607(4) 0.68955(12) 0.77532(6) 0.0301(3) Uani 1 1 d .
H1 H 0.6728 0.6317 0.7660 0.036 Uiso 1 1 calc R
C2 C 0.3908(4) 0.68573(12) 0.82207(6) 0.0305(3) Uani 1 1 d .
H2 H 0.3899 0.6259 0.8448 0.037 Uiso 1 1 calc R
C3 C 0.2211(3) 0.76869(12) 0.83617(6) 0.0266(3) Uani 1 1 d .
C4 C 0.0488(3) 0.76442(11) 0.88773(6) 0.0283(3) Uani 1 1 d .
C5 C -0.1397(3) 0.85262(12) 0.89985(6) 0.0275(3) Uani 1 1 d .
C6 C -0.3062(4) 0.85096(12) 0.94787(7) 0.0319(3) Uani 1 1 d .
H6 H -0.2959 0.7942 0.9727 0.038 Uiso 1 1 calc R
C7 C -0.4851(4) 0.93122(13) 0.95938(7) 0.0340(4) Uani 1 1 d .
H7 H -0.5961 0.9300 0.9923 0.041 Uiso 1 1 calc R
C8 C -0.5043(4) 1.01439(12) 0.92290(7) 0.0328(4) Uani 1 1 d .
H8 H -0.6307 1.0690 0.9307 0.039 Uiso 1 1 calc R
C9 C -0.3386(4) 1.01740(12) 0.87525(7) 0.0315(3) Uani 1 1 d .
H9 H -0.3507 1.0743 0.8506 0.038 Uiso 1 1 calc R
C10 C -0.1550(3) 0.93735(11) 0.86350(6) 0.0274(3) Uani 1 1 d .
C11 C 0.0271(3) 0.94286(11) 0.81292(6) 0.0280(3) Uani 1 1 d .
C12 C 0.2187(3) 0.85566(11) 0.80143(6) 0.0260(3) Uani 1 1 d .
C13 C 0.3953(3) 0.85944(11) 0.75495(6) 0.0274(3) Uani 1 1 d .
H13 H 0.3960 0.9191 0.7321 0.033 Uiso 1 1 calc R
C14 C 0.5705(3) 0.77748(12) 0.74138(6) 0.0280(3) Uani 1 1 d .
C15 C 0.7673(3) 0.78055(12) 0.69423(6) 0.0296(3) Uani 1 1 d .
H15 H 0.8380 0.7169 0.6809 0.036 Uiso 1 1 calc R
C16 C 0.8545(3) 0.86566(12) 0.66868(6) 0.0291(3) Uani 1 1 d .
H16 H 0.7716 0.9284 0.6805 0.035 Uiso 1 1 calc R
C17 C 1.0658(3) 0.87231(12) 0.62416(6) 0.0278(3) Uani 1 1 d .
C18 C 1.1911(4) 0.96745(12) 0.61324(6) 0.0300(3) Uani 1 1 d .
H18 H 1.1331 1.0261 0.6338 0.036 Uiso 1 1 calc R
C19 C 1.3994(4) 0.97738(12) 0.57277(6) 0.0305(3) Uani 1 1 d .
H19 H 1.4848 1.0422 0.5663 0.037 Uiso 1 1 calc R
C20 C 1.4820(4) 0.89273(12) 0.54197(6) 0.0305(3) Uani 1 1 d .
H20 H 1.6234 0.8993 0.5142 0.037 Uiso 1 1 calc R
C21 C 1.3571(3) 0.79823(12) 0.55191(6) 0.0310(3) Uani 1 1 d .
H21 H 1.4125 0.7401 0.5306 0.037 Uiso 1 1 calc R
C22 C 1.1517(3) 0.78794(12) 0.59267(6) 0.0294(3) Uani 1 1 d .
H22 H 1.0687 0.7227 0.5992 0.035 Uiso 1 1 calc R

loop_
_atom_site_aniso_label
_atom_site_aniso_U_11
_atom_site_aniso_U_22
_atom_site_aniso_U_33
_atom_site_aniso_U_23
_atom_site_aniso_U_13
_atom_site_aniso_U_12
O1 0.0477(7) 0.0273(5) 0.0299(6) 0.0041(4) 0.0043(5) -0.0004(5)
O2 0.0396(7) 0.0271(6) 0.0386(6) 0.0076(5) 0.0072(5) 0.0028(5)
C1 0.0341(8) 0.0258(7) 0.0304(8) -0.0031(6) 0.0012(7) 0.0017(6)
C2 0.0374(9) 0.0242(7) 0.0300(8) 0.0011(6) -0.0002(7) -0.0016(6)
C3 0.0308(8) 0.0242(7) 0.0247(7) -0.0009(6) -0.0014(6) -0.0029(6)
C4 0.0341(8) 0.0256(7) 0.0253(7) -0.0014(6) -0.0027(6) -0.0056(6)
C5 0.0308(8) 0.0270(7) 0.0248(7) -0.0033(6) -0.0014(6) -0.0041(6)
C6 0.0377(9) 0.0300(8) 0.0279(8) -0.0014(6) 0.0003(6) -0.0058(7)
C7 0.0372(9) 0.0369(8) 0.0280(8) -0.0067(7) 0.0040(6) -0.0041(7)
C8 0.0315(8) 0.0308(8) 0.0359(8) -0.0098(6) 0.0009(7) 0.0021(7)
C9 0.0345(8) 0.0269(7) 0.0332(8) -0.0027(6) -0.0025(7) -0.0023(7)
C10 0.0294(8) 0.0255(7) 0.0273(7) -0.0034(6) -0.0010(6) -0.0042(6)
C11 0.0310(8) 0.0248(7) 0.0281(7) -0.0006(6) -0.0022(6) -0.0043(6)
C12 0.0281(8) 0.0253(7) 0.0247(7) -0.0024(6) -0.0039(6) -0.0045(6)
C13 0.0293(8) 0.0270(7) 0.0260(7) 0.0026(6) -0.0032(6) -0.0018(6)
C14 0.0298(8) 0.0295(7) 0.0246(7) -0.0030(6) -0.0027(6) -0.0027(6)
C15 0.0321(8) 0.0294(8) 0.0273(8) -0.0030(6) 0.0005(6) 0.0007(6)
C16 0.0296(8) 0.0304(8) 0.0273(7) -0.0022(6) -0.0015(6) 0.0023(6)
C17 0.0293(8) 0.0305(8) 0.0236(7) 0.0013(6) -0.0031(6) 0.0025(6)
C18 0.0360(8) 0.0269(7) 0.0269(7) 0.0007(6) -0.0021(6) 0.0041(6)
C19 0.0347(8) 0.0283(7) 0.0285(7) 0.0038(6) -0.0025(6) -0.0022(7)
C20 0.0312(8) 0.0360(8) 0.0243(7) 0.0022(6) 0.0007(6) 0.0009(7)
C21 0.0345(8) 0.0311(8) 0.0273(7) -0.0032(6) 0.0008(6) 0.0012(7)
C22 0.0332(8) 0.0280(8) 0.0270(7) 0.0003(6) -0.0004(6) -0.0014(7)

loop_
_atom_type_symbol
_atom_type_description
_atom_type_scat_dispersion_real
_atom_type_scat_dispersion_imag
_atom_type_scat_source
C C 0.0181 0.0091 'International Tables Vol C Tables 4.2.6.8 and 6.1.1.4'
H H 0.0000 0.0000 'International Tables Vol C Tables 4.2.6.8 and 6.1.1.4'
O O 0.0492 0.0322 'International Tables Vol C Tables 4.2.6.8 and 6.1.1.4'

loop_
_geom_angle_atom_site_label_1
_geom_angle_atom_site_label_2
_geom_angle_atom_site_label_3
_geom_angle
_geom_angle_publ_flag
C2 C1 C14 121.16(14) y
C2 C1 H1 119.4 ?
C14 C1 H1 119.4 ?
C1 C2 C3 120.57(14) y
C1 C2 H2 119.7 ?
C3 C2 H2 119.7 ?
C2 C3 C12 119.17(14) y
C2 C3 C4 119.61(13) y
C12 C3 C4 121.22(14) y
O1 C4 C3 121.18(14) y
O1 C4 C5 120.95(14) y
C3 C4 C5 117.86(13) y
C6 C5 C10 119.46(14) y
C6 C5 C4 119.43(14) y
C10 C5 C4 121.11(13) y
C7 C6 C5 120.29(15) y
C7 C6 H6 119.9 ?
C5 C6 H6 119.9 ?
C6 C7 C8 120.34(15) y
C6 C7 H7 119.8 ?
C8 C7 H7 119.8 ?
C9 C8 C7 119.99(15) y
C9 C8 H8 120.0 ?
C7 C8 H8 120.0 ?
C8 C9 C10 120.19(15) y
C8 C9 H9 119.9 ?
C10 C9 H9 119.9 ?
C9 C10 C5 119.73(14) y
C9 C10 C11 119.61(14) y
C5 C10 C11 120.66(13) y
O2 C11 C12 121.51(14) y
O2 C11 C10 120.36(14) y
C12 C11 C10 118.12(12) y
C13 C12 C3 119.70(14) y
C13 C12 C11 119.43(13) y
C3 C12 C11 120.86(14) y
C14 C13 C12 121.31(13) y
C14 C13 H13 119.3 ?
C12 C13 H13 119.3 ?
C13 C14 C1 118.01(14) y
C13 C14 C15 122.73(13) y
C1 C14 C15 119.24(14) y
C16 C15 C14 125.08(14) y
C16 C15 H15 117.5 ?
C14 C15 H15 117.5 ?
C15 C16 C17 126.57(14) y
C15 C16 H16 116.7 ?
C17 C16 H16 116.7 ?
C22 C17 C18 118.17(14) y
C22 C17 C16 123.17(14) y
C18 C17 C16 118.66(14) y
C19 C18 C17 121.03(14) y
C19 C18 H18 119.5 ?
C17 C18 H18 119.5 ?
C20 C19 C18 119.95(14) y
C20 C19 H19 120.0 ?
C18 C19 H19 120.0 ?
C19 C20 C21 119.59(14) y
C19 C20 H20 120.2 ?
C21 C20 H20 120.2 ?
C20 C21 C22 120.54(14) y
C20 C21 H21 119.7 ?
C22 C21 H21 119.7 ?
C21 C22 C17 120.71(14) y
C21 C22 H22 119.6 ?
C17 C22 H22 119.6 ?

loop_
_geom_bond_atom_site_label_1
_geom_bond_atom_site_label_2
_geom_bond_distance
_geom_bond_publ_flag
O1 C4 1.2232(18) y
O2 C11 1.2270(19) y
C1 C2 1.382(2) y
C1 C14 1.406(2) y
C1 H1 0.9500 ?
C2 C3 1.391(2) y
C2 H2 0.9500 ?
C3 C12 1.406(2) y
C3 C4 1.484(2) y
C4 C5 1.487(2) y
C5 C6 1.397(2) y
C5 C10 1.408(2) y
C6 C7 1.377(2) y
C6 H6 0.9500 ?
C7 C8 1.395(2) y
C7 H7 0.9500 ?
C8 C9 1.388(2) y
C8 H8 0.9500 ?
C9 C10 1.390(2) y
C9 H9 0.9500 ?
C10 C11 1.492(2) y
C11 C12 1.483(2) y
C12 C13 1.396(2) y
C13 C14 1.394(2) y
C13 H13 0.9500 ?
C14 C15 1.468(2) y
C15 C16 1.333(2) y
C15 H15 0.9500 ?
C16 C17 1.469(2) y
C16 H16 0.9500 ?
C17 C22 1.394(2) y
C17 C18 1.400(2) y
C18 C19 1.393(2) y
C18 H18 0.9500 ?
C19 C20 1.384(2) y
C19 H19 0.9500 ?
C20 C21 1.388(2) y
C20 H20 0.9500 ?
C21 C22 1.388(2) y
C21 H21 0.9500 ?
C22 H22 0.9500 ?

loop_
_geom_torsion_atom_site_label_1
_geom_torsion_atom_site_label_2
_geom_torsion_atom_site_label_3
_geom_torsion_atom_site_label_4
_geom_torsion
_geom_torsion_publ_flag
C14 C1 C2 C3 1.1(2) y
C1 C2 C3 C12 1.7(2) y
C1 C2 C3 C4 -177.64(14) y
C2 C3 C4 O1 3.7(2) y
C12 C3 C4 O1 -175.66(15) y
C2 C3 C4 C5 -177.17(14) y
C12 C3 C4 C5 3.5(2) y
O1 C4 C5 C6 -1.2(2) y
C3 C4 C5 C6 179.63(14) y
O1 C4 C5 C10 179.37(14) y
C3 C4 C5 C10 0.2(2) y
C10 C5 C6 C7 0.4(2) y
C4 C5 C6 C7 -179.05(14) y
C5 C6 C7 C8 0.8(2) y
C6 C7 C8 C9 -1.2(2) y
C7 C8 C9 C10 0.5(2) y
C8 C9 C10 C5 0.6(2) y
C8 C9 C10 C11 -178.43(14) y
C6 C5 C10 C9 -1.1(2) y
C4 C5 C10 C9 178.35(14) y
C6 C5 C10 C11 177.97(14) y
C4 C5 C10 C11 -2.6(2) y
C9 C10 C11 O2 0.0(2) y
C5 C10 C11 O2 -179.08(15) y
C9 C10 C11 C12 -179.49(14) y
C5 C10 C11 C12 1.5(2) y
C2 C3 C12 C13 -2.9(2) y
C4 C3 C12 C13 176.38(13) y
C2 C3 C12 C11 175.97(14) y
C4 C3 C12 C11 -4.7(2) y
O2 C11 C12 C13 1.7(2) y
C10 C11 C12 C13 -178.87(13) y
O2 C11 C12 C3 -177.23(14) y
C10 C11 C12 C3 2.2(2) y
C3 C12 C13 C14 1.5(2) y
C11 C12 C13 C14 -177.46(14) y
C12 C13 C14 C1 1.2(2) y
C12 C13 C14 C15 -177.36(14) y
C2 C1 C14 C13 -2.5(2) y
C2 C1 C14 C15 176.12(14) y
C13 C14 C15 C16 18.0(2) y
C1 C14 C15 C16 -160.56(16) y
C14 C15 C16 C17 175.31(14) y
C15 C16 C17 C22 17.2(2) y
C15 C16 C17 C18 -161.72(16) y
C22 C17 C18 C19 -1.2(2) y
C16 C17 C18 C19 177.83(14) y
C17 C18 C19 C20 1.1(2) y
C18 C19 C20 C21 -0.3(2) y
C19 C20 C21 C22 -0.4(2) y
C20 C21 C22 C17 0.4(2) y
C18 C17 C22 C21 0.4(2) y
C16 C17 C22 C21 -178.53(14) y
